data_7005094
loop_
_publ_author_name
'Duan, Lele'
'Wang, Mei'
'Li, Ping'
'Na, Yong'
'Wang, Ning'
'Sun, Licheng'

_publ_section_title
;
 Carbene-pyridine chelating 2Fe2S hydrogenase model complexes as highly
 active catalysts for the electrochemical reduction of protons from
 weak acid (HOAc).
;
_journal_issue 13
_journal_name_full 'Dalton transactions (Cambridge, England : 2003)'
_journal_page_first 1277
_journal_page_last 1283
_journal_paper_doi 10.1039/b616645h
_journal_year 2007
_chemical_formula_moiety 'C16 H15 Fe2 N3 O4 S2'
_chemical_formula_sum 'C16 H15 Fe2 N3 O4 S2'
_chemical_formula_weight 489.13
_space_group_IT_number 15
_symmetry_cell_setting monoclinic
_symmetry_space_group_name_Hall '-C 2yc'
_symmetry_space_group_name_H-M 'C 1 2/c 1'
_atom_sites_solution_hydrogens geom
_atom_sites_solution_primary direct
_atom_sites_solution_secondary difmap
_audit_creation_date 'Oct 31 18:25:00 2006'
_audit_creation_method SHELXL-97
_cell_angle_alpha 90.00
_cell_angle_beta 120.551(2)
_cell_angle_gamma 90.00
_cell_formula_units_Z 8
_cell_length_a 30.443(4)
_cell_length_b 7.6038(11)
_cell_length_c 18.798(3)
_cell_measurement_reflns_used 3885
_cell_measurement_temperature 273(2)
_cell_measurement_theta_max 25.99
_cell_measurement_theta_min 2.52
_cell_volume 3747.3(9)
_computing_cell_refinement 'SMART (Bruker, 1997)'
_computing_data_collection 'SMART (Bruker, 1997)'
_computing_data_reduction 'SAINT (Bruker, 1997)'
_computing_molecular_graphics 'SHELXP97 (Sheldrick, 1997)'
_computing_publication_material 'SHELXTL (Bruker, 1997)'
_computing_structure_refinement 'SHELXL97 (Sheldrick, 1997)'
_computing_structure_solution 'SHELXS97 (Sheldrick, 1997)'
_diffrn_ambient_temperature 273(2)
_diffrn_measured_fraction_theta_full 0.995
_diffrn_measured_fraction_theta_max 0.995
_diffrn_radiation_monochromator graphite
_diffrn_radiation_source 'fine-focus sealed tube'
_diffrn_radiation_type MoK\a
_diffrn_radiation_wavelength 0.71073
_diffrn_reflns_av_R_equivalents 0.0197
_diffrn_reflns_av_sigmaI/netI 0.0238
_diffrn_reflns_limit_h_max 37
_diffrn_reflns_limit_h_min -22
_diffrn_reflns_limit_k_max 9
_diffrn_reflns_limit_k_min -9
_diffrn_reflns_limit_l_max 20
_diffrn_reflns_limit_l_min -23
_diffrn_reflns_number 9922
_diffrn_reflns_theta_full 26.07
_diffrn_reflns_theta_max 26.07
_diffrn_reflns_theta_min 1.55
_exptl_absorpt_coefficient_mu 1.799
_exptl_absorpt_correction_T_max 0.7741
_exptl_absorpt_correction_T_min 0.6824
_exptl_absorpt_correction_type multi-scan
_exptl_absorpt_process_details SADABS
_exptl_crystal_colour black
_exptl_crystal_density_diffrn 1.734
_exptl_crystal_density_method 'not measured'
_exptl_crystal_description plate
_exptl_crystal_F_000 1984
_exptl_crystal_size_max 0.23
_exptl_crystal_size_mid 0.21
_exptl_crystal_size_min 0.15
_refine_diff_density_max 0.587
_refine_diff_density_min -0.245
_refine_diff_density_rms 0.074
_refine_ls_extinction_method none
_refine_ls_goodness_of_fit_ref 1.047
_refine_ls_hydrogen_treatment constr
_refine_ls_matrix_type full
_refine_ls_number_parameters 245
_refine_ls_number_reflns 3703
_refine_ls_number_restraints 0
_refine_ls_restrained_S_all 1.047
_refine_ls_R_factor_all 0.0422
_refine_ls_R_factor_gt 0.0342
_refine_ls_shift/su_max 0.002
_refine_ls_shift/su_mean 0.000
_refine_ls_structure_factor_coef Fsqd
_refine_ls_weighting_details 'calc w=1/[\s^2^(Fo^2^)+(0.0543P)^2^+0.6365P] where P=(Fo^2^+2Fc^2^)/3'
_refine_ls_weighting_scheme calc
_refine_ls_wR_factor_gt 0.0851
_refine_ls_wR_factor_ref 0.0894
_reflns_number_gt 3130
_reflns_number_total 3703
_reflns_threshold_expression >2sigma(I)
_cod_data_source_file b616645h.txt
_cod_data_source_block 1
_cod_depositor_comments
;
The following automatic conversions were performed:
'_symmetry_cell_setting' value 'Monoclinic' changed to 'monoclinic'
according to '/home/saulius/struct/CIF-dictionaries/cif_core.dic'
dictionary named 'cif_core.dic' version 2.4.1 from 2010-06-29.

Automatic conversion script
Id: cif_fix_enum 1527 2010-12-29 10:47:43Z saulius 
;
_cod_original_cell_volume 3747.4(9)
_cod_original_sg_symbol_H-M 'C2/c '
_cod_database_code 7005094

loop_
_symmetry_equiv_pos_as_xyz
'x, y, z'
'-x, y, -z+1/2'
'x+1/2, y+1/2, z'
'-x+1/2, y+1/2, -z+1/2'
'-x, -y, -z'
'x, -y, z-1/2'
'-x+1/2, -y+1/2, -z'
'x+1/2, -y+1/2, z-1/2'

loop_
_atom_site_label
_atom_site_type_symbol
_atom_site_fract_x
_atom_site_fract_y
_atom_site_fract_z
_atom_site_U_iso_or_equiv
_atom_site_adp_type
_atom_site_occupancy
_atom_site_symmetry_multiplicity
_atom_site_calc_flag
_atom_site_refinement_flags
_atom_site_disorder_assembly
_atom_site_disorder_group
Fe1 Fe 0.097273(14) 0.55447(5) 0.26030(2) 0.03831(12) Uani 1 1 d . . .
Fe2 Fe 0.127333(14) 0.85921(4) 0.24600(2) 0.03379(12) Uani 1 1 d . . .
S1 S 0.04570(2) 0.79189(9) 0.20181(4) 0.04229(17) Uani 1 1 d . . .
S2 S 0.12662(3) 0.62499(8) 0.17523(4) 0.04239(18) Uani 1 1 d . . .
N1 N 0.13279(9) 0.9762(3) 0.34603(13) 0.0398(5) Uani 1 1 d . . .
N2 N 0.21628(9) 0.9176(3) 0.39681(13) 0.0473(6) Uani 1 1 d . . .
N3 N 0.24408(9) 0.8230(3) 0.31943(16) 0.0515(6) Uani 1 1 d . . .
O1 O 0.01940(10) 0.2823(3) 0.17627(14) 0.0765(7) Uani 1 1 d . . .
O2 O 0.09688(10) 0.6086(4) 0.41400(14) 0.0774(7) Uani 1 1 d . . .
O3 O 0.19064(9) 0.3499(3) 0.35225(14) 0.0673(6) Uani 1 1 d . . .
O4 O 0.11986(11) 1.1471(3) 0.13899(15) 0.0765(7) Uani 1 1 d . . .
C1 C 0.04973(12) 0.3863(4) 0.20793(17) 0.0504(7) Uani 1 1 d . . .
C2 C 0.09533(12) 0.5897(4) 0.35204(18) 0.0506(7) Uani 1 1 d . . .
C3 C 0.15350(12) 0.4304(4) 0.31607(17) 0.0450(6) Uani 1 1 d . . .
C4 C 0.12313(11) 1.0357(4) 0.18364(17) 0.0453(6) Uani 1 1 d . . .
C5 C 0.20023(10) 0.8567(3) 0.31710(16) 0.0386(6) Uani 1 1 d . . .
C6 C 0.00671(11) 0.7624(5) 0.09000(17) 0.0614(8) Uani 1 1 d . . .
H6A H -0.0119 0.6527 0.0793 0.074 Uiso 1 1 calc R . .
H6B H -0.0182 0.8566 0.0678 0.074 Uiso 1 1 calc R . .
C7 C 0.03500(13) 0.7597(5) 0.04367(17) 0.0641(9) Uani 1 1 d . . .
H7A H 0.0104 0.7482 -0.0148 0.077 Uiso 1 1 calc R . .
H7B H 0.0522 0.8718 0.0518 0.077 Uiso 1 1 calc R . .
C8 C 0.07349(13) 0.6161(4) 0.06837(17) 0.0570(8) Uani 1 1 d . . .
H8A H 0.0873 0.6193 0.0319 0.068 Uiso 1 1 calc R . .
H8B H 0.0562 0.5043 0.0599 0.068 Uiso 1 1 calc R . .
C9 C 0.09453(13) 1.0459(4) 0.35541(19) 0.0533(7) Uani 1 1 d . . .
H9A H 0.0616 1.0453 0.3099 0.064 Uiso 1 1 calc R . .
C10 C 0.10182(14) 1.1156(4) 0.4269(2) 0.0635(9) Uani 1 1 d . . .
H10A H 0.0747 1.1616 0.4305 0.076 Uiso 1 1 calc R . .
C11 C 0.15103(14) 1.1163(5) 0.4948(2) 0.0676(9) Uani 1 1 d . . .
H11A H 0.1572 1.1616 0.5451 0.081 Uiso 1 1 calc R . .
C12 C 0.18989(14) 1.0508(4) 0.48758(18) 0.0629(9) Uani 1 1 d . . .
H12A H 0.2230 1.0516 0.5326 0.075 Uiso 1 1 calc R . .
C13 C 0.17993(11) 0.9823(4) 0.41236(16) 0.0453(6) Uani 1 1 d . . .
C14 C 0.26947(12) 0.9195(5) 0.4447(2) 0.0609(8) Uani 1 1 d . . .
H14A H 0.2890 0.9553 0.4995 0.073 Uiso 1 1 calc R . .
C15 C 0.28665(13) 0.8614(4) 0.3981(2) 0.0633(8) Uani 1 1 d . . .
H15A H 0.3208 0.8476 0.4138 0.076 Uiso 1 1 calc R . .
C16 C 0.24880(14) 0.7712(5) 0.2506(2) 0.0700(9) Uani 1 1 d . . .
H16C H 0.2208 0.8185 0.2008 0.105 Uiso 1 1 calc R . .
H16D H 0.2484 0.6452 0.2472 0.105 Uiso 1 1 calc R . .
H16A H 0.2803 0.8152 0.2577 0.105 Uiso 1 1 calc R . .

loop_
_atom_site_aniso_label
_atom_site_aniso_U_11
_atom_site_aniso_U_22
_atom_site_aniso_U_33
_atom_site_aniso_U_23
_atom_site_aniso_U_13
_atom_site_aniso_U_12
Fe1 0.0420(2) 0.0409(2) 0.0357(2) -0.00276(15) 0.02246(18) -0.00761(16)
Fe2 0.0340(2) 0.0356(2) 0.0345(2) -0.00437(14) 0.01930(17) -0.00399(15)
S1 0.0350(3) 0.0535(4) 0.0388(3) -0.0009(3) 0.0191(3) -0.0033(3)
S2 0.0519(4) 0.0422(4) 0.0435(4) -0.0095(3) 0.0318(3) -0.0097(3)
N1 0.0451(13) 0.0376(11) 0.0382(12) -0.0031(9) 0.0223(11) -0.0006(10)
N2 0.0401(13) 0.0494(13) 0.0400(12) -0.0026(10) 0.0114(11) -0.0051(10)
N3 0.0458(14) 0.0500(14) 0.0625(16) 0.0025(11) 0.0304(13) 0.0019(11)
O1 0.0735(16) 0.0722(16) 0.0650(15) -0.0057(12) 0.0215(13) -0.0330(14)
O2 0.095(2) 0.1028(19) 0.0543(14) 0.0068(12) 0.0524(15) 0.0155(15)
O3 0.0544(14) 0.0739(15) 0.0634(14) 0.0041(11) 0.0225(12) 0.0070(12)
O4 0.103(2) 0.0589(14) 0.0680(15) 0.0102(11) 0.0438(15) -0.0143(13)
C1 0.0528(18) 0.0543(18) 0.0417(15) -0.0009(13) 0.0223(14) -0.0132(14)
C2 0.0520(18) 0.0557(17) 0.0492(17) 0.0054(13) 0.0294(15) 0.0034(14)
C3 0.0497(18) 0.0489(16) 0.0393(15) -0.0056(12) 0.0246(14) -0.0085(14)
C4 0.0499(17) 0.0425(15) 0.0449(15) -0.0050(12) 0.0251(14) -0.0063(13)
C5 0.0358(14) 0.0336(13) 0.0467(15) 0.0020(10) 0.0211(12) -0.0036(11)
C6 0.0436(17) 0.086(2) 0.0406(16) 0.0000(16) 0.0116(14) -0.0097(16)
C7 0.069(2) 0.079(2) 0.0332(15) -0.0068(15) 0.0183(15) -0.0221(19)
C8 0.073(2) 0.066(2) 0.0370(15) -0.0129(13) 0.0317(16) -0.0208(17)
C9 0.0605(19) 0.0528(17) 0.0514(17) -0.0029(13) 0.0321(16) 0.0038(15)
C10 0.070(2) 0.069(2) 0.062(2) -0.0048(16) 0.0413(19) 0.0133(17)
C11 0.068(2) 0.084(2) 0.0454(18) -0.0119(16) 0.0244(18) 0.0080(18)
C12 0.068(2) 0.070(2) 0.0380(15) -0.0114(14) 0.0175(16) -0.0034(17)
C13 0.0500(17) 0.0419(14) 0.0391(14) -0.0018(11) 0.0192(13) -0.0028(13)
C14 0.0418(17) 0.078(2) 0.0470(17) -0.0047(16) 0.0109(15) -0.0037(15)
C15 0.0407(17) 0.069(2) 0.064(2) 0.0006(16) 0.0148(16) -0.0026(15)
C16 0.069(2) 0.069(2) 0.085(2) -0.0175(19) 0.050(2) -0.0037(18)

loop_
_atom_type_symbol
_atom_type_description
_atom_type_scat_dispersion_real
_atom_type_scat_dispersion_imag
_atom_type_scat_source
C C 0.0033 0.0016 'International Tables Vol C Tables 4.2.6.8 and 6.1.1.4'
H H 0.0000 0.0000 'International Tables Vol C Tables 4.2.6.8 and 6.1.1.4'
N N 0.0061 0.0033 'International Tables Vol C Tables 4.2.6.8 and 6.1.1.4'
O O 0.0106 0.0060 'International Tables Vol C Tables 4.2.6.8 and 6.1.1.4'
S S 0.1246 0.1234 'International Tables Vol C Tables 4.2.6.8 and 6.1.1.4'
Fe Fe 0.3463 0.8444 'International Tables Vol C Tables 4.2.6.8 and 6.1.1.4'

loop_
_geom_angle_atom_site_label_1
_geom_angle_atom_site_label_2
_geom_angle_atom_site_label_3
_geom_angle
_geom_angle_site_symmetry_1
_geom_angle_site_symmetry_3
_geom_angle_publ_flag
C3 Fe1 C2 90.28(13) . . ?
C3 Fe1 C1 102.29(14) . . ?
C2 Fe1 C1 102.92(13) . . ?
C3 Fe1 S2 86.22(9) . . ?
C2 Fe1 S2 150.78(10) . . ?
C1 Fe1 S2 106.18(9) . . ?
C3 Fe1 S1 159.51(9) . . ?
C2 Fe1 S1 89.66(10) . . ?
C1 Fe1 S1 97.68(10) . . ?
S2 Fe1 S1 83.89(3) . . ?
C3 Fe1 Fe2 104.89(9) . . ?
C2 Fe1 Fe2 98.96(10) . . ?
C1 Fe1 Fe2 144.77(9) . . ?
S2 Fe1 Fe2 54.422(19) . . ?
S1 Fe1 Fe2 54.95(2) . . ?
C4 Fe2 C5 98.01(12) . . ?
C4 Fe2 N1 103.38(10) . . ?
C5 Fe2 N1 80.60(10) . . ?
C4 Fe2 S2 103.89(9) . . ?
C5 Fe2 S2 93.73(8) . . ?
N1 Fe2 S2 152.66(6) . . ?
C4 Fe2 S1 103.76(10) . . ?
C5 Fe2 S1 157.74(8) . . ?
N1 Fe2 S1 89.81(7) . . ?
S2 Fe2 S1 85.60(3) . . ?
C4 Fe2 Fe1 149.44(9) . . ?
C5 Fe2 Fe1 105.45(7) . . ?
N1 Fe2 Fe1 99.59(6) . . ?
S2 Fe2 Fe1 55.92(2) . . ?
S1 Fe2 Fe1 56.17(2) . . ?
C6 S1 Fe2 113.81(10) . . ?
C6 S1 Fe1 110.10(13) . . ?
Fe2 S1 Fe1 68.88(2) . . ?
C8 S2 Fe2 114.94(11) . . ?
C8 S2 Fe1 108.76(10) . . ?
Fe2 S2 Fe1 69.66(2) . . ?
C13 N1 C9 116.4(2) . . ?
C13 N1 Fe2 115.20(18) . . ?
C9 N1 Fe2 128.3(2) . . ?
C13 N2 C14 131.0(2) . . ?
C13 N2 C5 117.8(2) . . ?
C14 N2 C5 110.7(2) . . ?
C5 N3 C15 111.3(3) . . ?
C5 N3 C16 125.6(3) . . ?
C15 N3 C16 122.9(3) . . ?
O1 C1 Fe1 178.2(3) . . ?
O2 C2 Fe1 176.0(3) . . ?
O3 C3 Fe1 179.3(3) . . ?
O4 C4 Fe2 176.5(2) . . ?
N3 C5 N2 103.2(2) . . ?
N3 C5 Fe2 143.6(2) . . ?
N2 C5 Fe2 113.15(18) . . ?
C7 C6 S1 116.0(2) . . ?
C7 C6 H6A 108.3 . . ?
S1 C6 H6A 108.3 . . ?
C7 C6 H6B 108.3 . . ?
S1 C6 H6B 108.3 . . ?
H6A C6 H6B 107.4 . . ?
C8 C7 C6 114.8(3) . . ?
C8 C7 H7A 108.6 . . ?
C6 C7 H7A 108.6 . . ?
C8 C7 H7B 108.6 . . ?
C6 C7 H7B 108.6 . . ?
H7A C7 H7B 107.5 . . ?
C7 C8 S2 115.5(2) . . ?
C7 C8 H8A 108.4 . . ?
S2 C8 H8A 108.4 . . ?
C7 C8 H8B 108.4 . . ?
S2 C8 H8B 108.4 . . ?
H8A C8 H8B 107.5 . . ?
C10 C9 N1 123.9(3) . . ?
C10 C9 H9A 118.0 . . ?
N1 C9 H9A 118.0 . . ?
C9 C10 C11 118.0(3) . . ?
C9 C10 H10A 121.0 . . ?
C11 C10 H10A 121.0 . . ?
C12 C11 C10 119.7(3) . . ?
C12 C11 H11A 120.1 . . ?
C10 C11 H11A 120.1 . . ?
C11 C12 C13 119.4(3) . . ?
C11 C12 H12A 120.3 . . ?
C13 C12 H12A 120.3 . . ?
N1 C13 N2 112.8(2) . . ?
N1 C13 C12 122.5(3) . . ?
N2 C13 C12 124.7(3) . . ?
C15 C14 N2 107.0(3) . . ?
C15 C14 H14A 126.5 . . ?
N2 C14 H14A 126.5 . . ?
C14 C15 N3 107.8(3) . . ?
C14 C15 H15A 126.1 . . ?
N3 C15 H15A 126.1 . . ?
N3 C16 H16C 109.5 . . ?
N3 C16 H16D 109.5 . . ?
H16C C16 H16D 109.5 . . ?
N3 C16 H16A 109.5 . . ?
H16C C16 H16A 109.5 . . ?
H16D C16 H16A 109.5 . . ?

loop_
_geom_bond_atom_site_label_1
_geom_bond_atom_site_label_2
_geom_bond_distance
_geom_bond_site_symmetry_2
_geom_bond_publ_flag
Fe1 C3 1.759(3) . ?
Fe1 C2 1.776(3) . ?
Fe1 C1 1.803(3) . ?
Fe1 S2 2.2571(7) . ?
Fe1 S1 2.2755(8) . ?
Fe1 Fe2 2.5552(6) . ?
Fe2 C4 1.743(3) . ?
Fe2 C5 1.923(3) . ?
Fe2 N1 2.009(2) . ?
Fe2 S2 2.2165(7) . ?
Fe2 S1 2.2425(8) . ?
S1 C6 1.828(3) . ?
S2 C8 1.831(3) . ?
N1 C13 1.341(3) . ?
N1 C9 1.370(4) . ?
N2 C13 1.372(4) . ?
N2 C14 1.397(4) . ?
N2 C5 1.398(3) . ?
N3 C5 1.338(3) . ?
N3 C15 1.416(4) . ?
N3 C16 1.427(4) . ?
O1 C1 1.128(3) . ?
O2 C2 1.151(3) . ?
O3 C3 1.155(3) . ?
O4 C4 1.160(3) . ?
C6 C7 1.505(4) . ?
C6 H6A 0.9700 . ?
C6 H6B 0.9700 . ?
C7 C8 1.493(5) . ?
C7 H7A 0.9700 . ?
C7 H7B 0.9700 . ?
C8 H8A 0.9700 . ?
C8 H8B 0.9700 . ?
C9 C10 1.354(4) . ?
C9 H9A 0.9300 . ?
C10 C11 1.389(5) . ?
C10 H10A 0.9300 . ?
C11 C12 1.353(5) . ?
C11 H11A 0.9300 . ?
C12 C13 1.388(4) . ?
C12 H12A 0.9300 . ?
C14 C15 1.304(5) . ?
C14 H14A 0.9300 . ?
C15 H15A 0.9300 . ?
C16 H16C 0.9600 . ?
C16 H16D 0.9600 . ?
C16 H16A 0.9600 . ?
